data_8000105
loop_
_publ_author_name
'Konno, Takumi'
'Aridomi, Takashi'
'Hattori, Masashi'
'Hirotsu, Masakazu'

_publ_section_title
;
 Novel Aggregation of Bis(thiolato)-type Cobalt(III) Octahedra Assisted by
 Silver(I) Ions: Structural Interconversion by Counter Anions
;
_journal_issue 3
_journal_name_full 'Chemistry Letters'
_journal_page_first 316
_journal_paper_doi 10.1246/cl.2006.316
_journal_volume 35
_journal_year 2006
_chemical_formula_moiety 'C12 H42 Ag3 Co2 N13 O16 S4 '
_chemical_formula_sum 'C12 H42 Ag3 Co2 N13 O16 S4'
_chemical_formula_weight 1194.25
_space_group_IT_number 15
_symmetry_cell_setting monoclinic
_symmetry_Int_Tables_number 15
_symmetry_space_group_name_Hall '-C 2yc'
_symmetry_space_group_name_H-M 'C 1 2/c 1'
_audit_creation_date 2005-11-25
_audit_creation_method 'by CrystalStructure 3.6.0'
_cell_angle_alpha 90
_cell_angle_beta 123.08(1)
_cell_angle_gamma 90
_cell_formula_units_Z 4
_cell_length_a 23.532(4)
_cell_length_b 11.907(3)
_cell_length_c 14.797(3)
_cell_measurement_reflns_used 25
_cell_measurement_temperature 296.1
_cell_measurement_theta_max 15.0
_cell_measurement_theta_min 14.6
_cell_volume 3474.0(13)
_computing_cell_refinement 'MSC/AFC Diffractometer Control'
_computing_data_collection 'MSC/AFC Diffractometer Control'
_computing_data_reduction CrystalStructure
_computing_publication_material 'CrystalStructure 3.6.0'
_computing_structure_refinement CRYSTALS
_computing_structure_solution SIR92
_diffrn_measured_fraction_theta_full 0.9986
_diffrn_measured_fraction_theta_max 0.9986
_diffrn_measurement_device_type 'Rigaku AFC7S'
_diffrn_measurement_method \w-2\q
_diffrn_radiation_type 'Mo K\a'
_diffrn_radiation_wavelength 0.7107
_diffrn_reflns_av_R_equivalents 0.033
_diffrn_reflns_limit_h_max 30
_diffrn_reflns_limit_h_min 0
_diffrn_reflns_limit_k_max 15
_diffrn_reflns_limit_k_min 0
_diffrn_reflns_limit_l_max 16
_diffrn_reflns_limit_l_min -19
_diffrn_reflns_number 4299
_diffrn_reflns_theta_full 27.53
_diffrn_reflns_theta_max 27.53
_diffrn_standards_decay_% 2.03
_diffrn_standards_interval_count 0
_diffrn_standards_number 3
_exptl_absorpt_coefficient_mu 2.916
_exptl_absorpt_correction_T_max 0.558
_exptl_absorpt_correction_T_min 0.499
_exptl_absorpt_correction_type psi-scans
_exptl_absorpt_process_details '(North, Phillips & Mathews, 1968)'
_exptl_crystal_colour dark-brownplate
_exptl_crystal_density_diffrn 2.283
_exptl_crystal_density_method 'not measured'
_exptl_crystal_description plate
_exptl_crystal_F_000 2368.00
_exptl_crystal_size_max 0.20
_exptl_crystal_size_mid 0.20
_exptl_crystal_size_min 0.20
_refine_diff_density_max 1.69
_refine_diff_density_min -1.42
_refine_ls_extinction_method none
_refine_ls_goodness_of_fit_ref 1.011
_refine_ls_hydrogen_treatment refall
_refine_ls_number_parameters 241
_refine_ls_number_reflns 4006
_refine_ls_R_factor_gt 0.0410
_refine_ls_shift/su_max 0.0000
_refine_ls_structure_factor_coef Fsqd
_refine_ls_weighting_details 'w = 1/[0.0017Fo^2^ + 1.0000\s(Fo^2^)]/(4Fo^2^)'
_refine_ls_weighting_scheme calc
_refine_ls_wR_factor_ref 0.1320
_reflns_number_gt 2909
_reflns_number_total 4006
_reflns_threshold_expression F^2^>2.0\s(F^2^)
_cod_data_source_file 35-316sup1.cif
_cod_data_source_block '[3](NO3)5'
_cod_original_cell_volume 3473(1)
_cod_original_sg_symbol_Hall -c_2yc
_cod_original_sg_symbol_H-M c_1_2/c_1
_cod_original_formula_sum 'C12 H42 Ag3 Co2 N13 O16 S4 '
_cod_database_code 8000105

loop_
_symmetry_equiv_pos_site_id
_symmetry_equiv_pos_as_xyz
1 +X,+Y,+Z
2 -X,+Y,1/2-Z
3 -X,-Y,-Z
4 +X,-Y,1/2+Z
5 1/2+X,1/2+Y,+Z
6 1/2-X,1/2+Y,1/2-Z
7 1/2-X,1/2-Y,-Z
8 1/2+X,1/2-Y,1/2+Z

loop_
_atom_site_label
_atom_site_type_symbol
_atom_site_fract_x
_atom_site_fract_y
_atom_site_fract_z
_atom_site_U_iso_or_equiv
_atom_site_adp_type
_atom_site_occupancy
_atom_site_symmetry_multiplicity
_atom_site_calc_flag
_atom_site_refinement_flags
Ag(1) Ag 0.55969(2) 0.20402(4) 0.36966(4) 0.0404(1) Uani 1.00 1 d .
Ag(2) Ag 0.7500 0.2500 0.5000 0.0452(2) Uani 1.00 2 d S
Co(1) Co 0.62143(3) 0.23335(5) 0.16471(5) 0.0252(2) Uani 1.00 1 d .
S(1) S 0.52248(6) 0.1400(1) 0.09527(9) 0.0296(3) Uani 1.00 1 d .
S(2) S 0.63855(6) 0.2745(1) 0.32756(9) 0.0279(3) Uani 1.00 1 d .
O(1) O 0.7298(3) 0.0332(5) 0.4538(4) 0.068(2) Uani 1.00 1 d .
O(2) O 0.7243(3) -0.0007(6) 0.5917(4) 0.084(2) Uani 1.00 1 d .
O(3) O 0.6349(3) -0.0063(7) 0.4371(5) 0.101(2) Uani 1.00 1 d .
O(4) O 0.6646(3) 0.2773(4) 0.5856(4) 0.058(1) Uani 1.00 1 d .
O(5) O 0.6824(2) 0.4340(4) 0.6696(4) 0.058(1) Uani 1.00 1 d .
O(6) O 0.5936(2) 0.4135(5) 0.5103(4) 0.062(1) Uani 1.00 1 d .
O(7) O 0.5304(4) 0.2869(7) 0.6280(7) 0.100(2) Uiso 1.00 1 d .
O(8) O 0.534(1) 0.232(3) 0.782(3) 0.20(1) Uiso 0.50 1 d P
O(9) O 0.466(1) 0.323(2) 0.697(2) 0.161(8) Uiso 0.50 1 d P
N(1) N 0.6663(2) 0.0844(4) 0.2171(3) 0.032(1) Uani 1.00 1 d .
N(2) N 0.5710(2) 0.3765(4) 0.1114(3) 0.033(1) Uani 1.00 1 d .
N(3) N 0.7100(2) 0.3064(4) 0.2132(4) 0.037(1) Uani 1.00 1 d .
N(4) N 0.6135(2) 0.2153(4) 0.0270(4) 0.037(1) Uani 1.00 1 d .
N(5) N 0.6961(2) 0.0082(4) 0.4930(4) 0.042(1) Uani 1.00 1 d .
N(6) N 0.6463(2) 0.3764(4) 0.5876(4) 0.039(1) Uani 1.00 1 d .
N(7) N 0.526(1) 0.284(2) 0.707(2) 0.095(5) Uiso 0.50 1 d P
C(1) C 0.5570(3) 0.0116(4) 0.1711(4) 0.038(1) Uani 1.00 1 d .
C(2) C 0.6200(3) -0.0137(5) 0.1718(5) 0.041(1) Uani 1.00 1 d .
C(3) C 0.6162(3) 0.4243(4) 0.3002(4) 0.037(1) Uani 1.00 1 d .
C(4) C 0.5563(3) 0.4336(5) 0.1867(4) 0.038(1) Uani 1.00 1 d .
C(5) C 0.7289(3) 0.2870(6) 0.1337(5) 0.048(2) Uani 1.00 1 d .
C(6) C 0.6636(3) 0.2889(6) 0.0227(5) 0.049(2) Uani 1.00 1 d .
H(1) H 0.6994 0.0777 0.1996 0.036 Uiso 1.00 1 c R
H(2) H 0.6880 0.0828 0.2933 0.036 Uiso 1.00 1 c R
H(3) H 0.5971 0.4264 0.0981 0.036 Uiso 1.00 1 c R
H(4) H 0.5290 0.3617 0.0457 0.036 Uiso 1.00 1 c R
H(5) H 0.7061 0.3849 0.2197 0.040 Uiso 1.00 1 c R
H(6) H 0.7442 0.2765 0.2812 0.040 Uiso 1.00 1 c R
H(7) H 0.6225 0.1393 0.0194 0.043 Uiso 1.00 1 c R
H(8) H 0.5688 0.2344 -0.0303 0.043 Uiso 1.00 1 c R
H(9) H 0.5686 0.0222 0.2429 0.042 Uiso 1.00 1 c R
H(10) H 0.5251 -0.0478 0.1383 0.042 Uiso 1.00 1 c R
H(11) H 0.6077 -0.0269 0.1000 0.045 Uiso 1.00 1 c R
H(12) H 0.6421 -0.0782 0.2146 0.045 Uiso 1.00 1 c R
H(13) H 0.6057 0.4531 0.3492 0.041 Uiso 1.00 1 c R
H(14) H 0.6532 0.4652 0.3076 0.041 Uiso 1.00 1 c R
H(15) H 0.5463 0.5105 0.1674 0.042 Uiso 1.00 1 c R
H(16) H 0.5184 0.3986 0.1817 0.042 Uiso 1.00 1 c R
H(17) H 0.7588 0.3442 0.1393 0.058 Uiso 1.00 1 c R
H(18) H 0.7503 0.2159 0.1464 0.058 Uiso 1.00 1 c R
H(19) H 0.6718 0.2621 -0.0297 0.059 Uiso 1.00 1 c R
H(20) H 0.6465 0.3634 0.0049 0.059 Uiso 1.00 1 c R

loop_
_atom_site_aniso_label
_atom_site_aniso_U_11
_atom_site_aniso_U_22
_atom_site_aniso_U_33
_atom_site_aniso_U_12
_atom_site_aniso_U_13
_atom_site_aniso_U_23
Ag(1) 0.0304(2) 0.0436(3) 0.0471(3) -0.0027(2) 0.0210(2) 0.0023(2)
Ag(2) 0.0294(3) 0.0514(4) 0.0318(3) 0.0023(3) 0.0020(2) -0.0021(3)
Co(1) 0.0194(3) 0.0263(3) 0.0232(3) -0.0001(2) 0.0073(2) -0.0006(2)
S(1) 0.0222(5) 0.0301(6) 0.0284(6) -0.0014(4) 0.0085(4) -0.0020(5)
S(2) 0.0214(5) 0.0296(6) 0.0246(5) -0.0014(4) 0.0074(4) -0.0019(4)
O(1) 0.088(4) 0.065(3) 0.058(3) -0.002(3) 0.044(3) 0.002(3)
O(2) 0.066(3) 0.123(5) 0.057(3) -0.028(4) 0.030(3) 0.007(3)
O(3) 0.064(3) 0.115(6) 0.070(4) -0.032(4) 0.001(3) 0.033(4)
O(4) 0.058(3) 0.044(3) 0.054(3) 0.011(2) 0.018(2) -0.005(2)
O(5) 0.039(2) 0.061(3) 0.048(2) 0.002(2) 0.008(2) -0.018(2)
O(6) 0.042(2) 0.072(3) 0.043(2) 0.024(2) 0.006(2) 0.003(2)
N(1) 0.024(2) 0.030(2) 0.035(2) 0.006(2) 0.012(2) 0.001(2)
N(2) 0.033(2) 0.027(2) 0.029(2) -0.000(2) 0.011(2) 0.005(2)
N(3) 0.028(2) 0.040(2) 0.032(2) -0.009(2) 0.010(2) -0.005(2)
N(4) 0.031(2) 0.047(3) 0.029(2) -0.001(2) 0.013(2) -0.003(2)
N(5) 0.042(2) 0.035(2) 0.034(2) -0.011(2) 0.011(2) 0.011(2)
N(6) 0.030(2) 0.042(3) 0.035(2) 0.004(2) 0.012(2) -0.005(2)
C(1) 0.037(3) 0.028(3) 0.041(3) -0.000(2) 0.015(2) 0.003(2)
C(2) 0.043(3) 0.025(2) 0.045(3) 0.005(2) 0.018(2) -0.006(2)
C(3) 0.037(3) 0.030(3) 0.036(3) -0.002(2) 0.014(2) -0.005(2)
C(4) 0.031(3) 0.033(3) 0.041(3) 0.006(2) 0.014(2) 0.001(2)
C(5) 0.039(3) 0.064(4) 0.042(3) -0.015(3) 0.023(3) -0.007(3)
C(6) 0.042(3) 0.071(4) 0.034(3) -0.010(3) 0.020(3) -0.000(3)

loop_
_atom_type_symbol
_atom_type_description
_atom_type_scat_dispersion_real
_atom_type_scat_dispersion_imag
_atom_type_scat_source
C C 0.003 0.002
;
International Tables for Crystallography
(1992, Vol. C, Tables 4.2.6.8 and 6.1.1.4)
;
N N 0.006 0.003
;
International Tables for Crystallography
(1992, Vol. C, Tables 4.2.6.8 and 6.1.1.4)
;
O O 0.011 0.006
;
International Tables for Crystallography
(1992, Vol. C, Tables 4.2.6.8 and 6.1.1.4)
;
S S 0.125 0.123
;
International Tables for Crystallography
(1992, Vol. C, Tables 4.2.6.8 and 6.1.1.4)
;
Co Co 0.349 0.972
;
International Tables for Crystallography
(1992, Vol. C, Tables 4.2.6.8 and 6.1.1.4)
;
Ag Ag -0.897 1.101
;
International Tables for Crystallography
(1992, Vol. C, Tables 4.2.6.8 and 6.1.1.4)
;
H H 0.000 0.000
;
International Tables for Crystallography
(1992, Vol. C, Table 6.1.1.4)
;

loop_
_geom_angle_atom_site_label_1
_geom_angle_atom_site_label_2
_geom_angle_atom_site_label_3
_geom_angle
_geom_angle_site_symmetry_1
S(1) Ag(1) S(2) 177.24(4) 65502
S(1) Co(1) S(2) 97.51(6) .
S(1) Co(1) N(1) 86.3(1) .
S(1) Co(1) N(2) 89.8(1) .
S(1) Co(1) N(3) 173.2(2) .
S(1) Co(1) N(4) 89.0(2) .
S(2) Co(1) N(1) 91.7(2) .
S(2) Co(1) N(2) 87.6(2) .
S(2) Co(1) N(3) 88.8(2) .
S(2) Co(1) N(4) 172.7(2) .
N(1) Co(1) N(2) 175.9(2) .
N(1) Co(1) N(3) 91.1(2) .
N(1) Co(1) N(4) 92.1(2) .
N(2) Co(1) N(3) 92.9(2) .
N(2) Co(1) N(4) 89.1(2) .
N(3) Co(1) N(4) 84.8(2) .
C(1) S(1) Co(1) 97.6(2) .
C(3) S(2) Ag(1) 103.1(3) .
C(3) S(2) Ag(2) 110.7(1) .
C(3) S(2) Co(1) 96.4(2) .
C(2) N(1) Co(1) 114.9(3) .
C(4) N(2) Co(1) 115.2(3) .
C(5) N(3) Co(1) 110.7(3) .
C(6) N(4) Co(1) 110.5(3) .
C(2) C(1) S(1) 106.3(5) .
C(4) C(3) S(2) 107.4(4) .
C(6) C(5) N(3) 107.0(6) .

loop_
_geom_bond_atom_site_label_1
_geom_bond_atom_site_label_2
_geom_bond_distance
_geom_bond_site_symmetry_2
Ag(1) S(1) 2.384(2) 65502
Ag(1) S(2) 2.408(2) .
Ag(2) S(2) 2.4837(9) .
Co(1) S(1) 2.259(1) .
Co(1) S(2) 2.269(2) .
Co(1) N(1) 1.992(4) .
Co(1) N(2) 1.979(4) .
Co(1) N(3) 1.996(5) .
Co(1) N(4) 1.954(6) .
S(1) C(1) 1.805(5) .
S(2) C(3) 1.841(5) .
O(1) N(5) 1.25(1) .
O(2) N(5) 1.236(7) .
O(3) N(5) 1.221(8) .
O(4) N(6) 1.263(7) .
O(5) N(6) 1.241(6) .
O(6) N(6) 1.222(5) .
O(7) N(7) 1.23(3) .
O(8) N(7) 1.19(5) .
O(9) N(7) 1.41(4) .
N(1) C(2) 1.485(7) .
N(2) C(4) 1.497(9) .
N(3) C(5) 1.48(1) .
N(4) C(6) 1.50(1) .
C(1) C(2) 1.51(1) .
C(3) C(4) 1.496(6) .
C(5) C(6) 1.517(7) .

loop_
_geom_contact_atom_site_label_1
_geom_contact_atom_site_label_2
_geom_contact_distance
_geom_contact_site_symmetry_2
Ag(1) O(3) 2.911(7) .
Ag(1) O(4) 2.907(4) .
Ag(1) O(6) 3.062(5) .
Ag(1) N(5) 3.561(5) .
Ag(1) N(6) 3.404(4) .
Ag(1) C(3) 3.346(6) .
Ag(2) O(1) 2.646(6) .
Ag(2) O(2) 3.466(8) .
Ag(2) O(4) 2.919(7) .
Ag(2) N(5) 3.125(5) .
Ag(2) C(3) 3.577(5) .
Co(1) C(1) 3.072(6) .
Co(1) C(2) 2.944(5) .
Co(1) C(3) 3.077(6) .
Co(1) C(4) 2.947(6) .
Co(1) C(5) 2.877(9) .
Co(1) C(6) 2.850(9) .
S(1) S(2) 3.404(1) .
S(1) N(1) 2.912(4) .
S(1) N(2) 2.999(4) .
S(1) N(4) 2.961(7) .
S(1) C(2) 2.656(6) .
S(2) O(1) 3.461(5) .
S(2) O(4) 3.520(6) .
S(2) N(1) 3.063(5) .
S(2) N(2) 2.947(4) .
S(2) N(3) 2.992(7) .
S(2) C(4) 2.698(5) .
O(1) O(2) 2.15(1) .
O(1) O(3) 2.16(1) .
O(1) N(1) 3.026(7) .
O(1) C(2) 3.554(7) .
O(2) O(3) 2.101(7) .
O(2) O(4) 3.577(9) .
O(2) N(1) 3.01(1) 55504
O(2) N(4) 3.394(9) 55504
O(2) C(2) 3.26(1) 55504
O(2) C(5) 3.46(1) 55504
O(3) N(4) 2.99(1) 55504
O(3) C(1) 3.321(9) .
O(3) C(6) 3.53(1) 55504
O(4) O(5) 2.153(7) .
O(4) O(6) 2.153(7) .
O(4) O(7) 3.54(1) .
O(5) O(6) 2.146(5) .
O(5) N(2) 3.201(7) 56504
O(5) N(3) 3.153(7) 56504
O(5) C(3) 3.51(1) 56504
O(5) C(4) 3.490(9) 56504
O(6) O(7) 3.22(1) .
O(6) N(2) 3.106(7) 56504
O(6) C(3) 3.43(1) .
O(7) O(8) 2.31(4) .
O(7) O(9) 2.28(3) .
O(7) N(6) 3.27(1) .
O(7) C(4) 3.41(1) 56504
O(8) O(3) 3.49(3) 55504
O(8) O(9) 1.77(3) .
O(8) N(4) 3.05(4) 55601
O(8) C(1) 3.51(4) 55504
O(8) C(6) 3.25(3) 55601
N(1) N(3) 2.848(7) .
N(1) N(4) 2.841(7) .
N(1) C(1) 2.433(8) .
N(1) C(5) 3.39(1) .
N(2) N(3) 2.880(6) .
N(2) N(4) 2.758(8) .
N(2) C(3) 2.453(7) .
N(2) C(6) 3.27(1) .
N(3) N(4) 2.664(6) .
N(3) C(3) 3.41(1) .
N(3) C(6) 2.413(8) .
N(4) C(2) 3.419(8) .
N(4) C(5) 2.433(8) .
N(5) N(4) 3.490(8) 55504
N(6) N(2) 3.550(7) 56504
N(7) C(4) 3.48(2) 56504
Ag(1) Ag(1) 3.0940(6) 65502

loop_
_geom_torsion_atom_site_label_1
_geom_torsion_atom_site_label_2
_geom_torsion_atom_site_label_3
_geom_torsion_atom_site_label_4
_geom_torsion
S(2) Co(1) S(1) C(1) -75.1(2)
N(1) Co(1) S(1) C(1) 16.1(2)
N(2) Co(1) S(1) C(1) -162.6(2)
N(4) Co(1) S(1) C(1) 108.3(2)
S(1) Co(1) S(2) Ag(1) 3.37(6)
S(1) Co(1) S(2) Ag(2) 134(1)
S(1) Co(1) S(2) C(3) -105.5(2)
N(1) Co(1) S(2) Ag(1) -83.07(6)
N(1) Co(1) S(2) Ag(2) 48(1)
N(1) Co(1) S(2) C(3) 168.1(2)
N(2) Co(1) S(2) Ag(1) 92.89(6)
N(2) Co(1) S(2) Ag(2) -135(1)
N(2) Co(1) S(2) C(3) -16.0(2)
N(3) Co(1) S(2) Ag(1) -174.19(5)
N(3) Co(1) S(2) Ag(2) -42(1)
N(3) Co(1) S(2) C(3) 77.0(2)
S(1) Co(1) N(1) C(2) 11.8(5)
S(2) Co(1) N(1) C(2) 109.2(5)
N(3) Co(1) N(1) C(2) -162.0(5)
N(4) Co(1) N(1) C(2) -77.1(5)
S(1) Co(1) N(2) C(4) 87.7(3)
S(2) Co(1) N(2) C(4) -9.8(3)
N(3) Co(1) N(2) C(4) -98.5(3)
N(4) Co(1) N(2) C(4) 176.7(3)
S(2) Co(1) N(3) C(5) 171.8(4)
N(1) Co(1) N(3) C(5) 80.1(4)
N(2) Co(1) N(3) C(5) -100.7(4)
N(4) Co(1) N(3) C(5) -11.9(4)
S(1) Co(1) N(4) C(6) 167.5(4)
N(1) Co(1) N(4) C(6) -106.3(4)
N(2) Co(1) N(4) C(6) 77.7(4)
N(3) Co(1) N(4) C(6) -15.3(4)
Co(1) S(1) C(1) C(2) -41.9(4)
Ag(1) S(2) C(3) C(4) -81.4(5)
Ag(2) S(2) C(3) C(4) 169.1(4)
Co(1) S(2) C(3) C(4) 40.4(5)
Co(1) N(1) C(2) C(1) -43.0(6)
Co(1) N(2) C(4) C(3) 40.0(6)
Co(1) N(3) C(5) C(6) 35.7(6)
Co(1) N(4) C(6) C(5) 38.7(7)
S(1) C(1) C(2) N(1) 56.2(5)
S(2) C(3) C(4) N(2) -53.5(7)
N(3) C(5) C(6) N(4) -47.8(7)
